data_7158707
loop_
_publ_author_name
'Shin, Ho Suk'
'Moon, Da Yoon'
'An, Sejin'
'Park, Bong Ser'

_publ_section_title
;
 Solvent assisted photochemical formation of a new
 keto[3,3]paracyclophane.
;
_journal_name_full 'Organic &amp; biomolecular chemistry'
_journal_paper_doi 10.1039/d2ob00660j
_journal_year 2022
_chemical_formula_sum 'C16 H16 O4'
_chemical_formula_weight 272.29
_chemical_name_common DKU-20211220
_space_group_crystal_system monoclinic
_space_group_IT_number 14
_space_group_name_Hall '-P 2ybc'
_space_group_name_H-M_alt 'P 1 21/c 1'
_atom_sites_solution_hydrogens mixed
_audit_update_record
;
2021-12-24 deposited with the CCDC.	2022-05-05 downloaded from the CCDC.
;
_cell_angle_alpha 90
_cell_angle_beta 93.4920(10)
_cell_angle_gamma 90
_cell_formula_units_Z 4
_cell_length_a 7.1109(2)
_cell_length_b 10.9261(4)
_cell_length_c 16.7893(5)
_cell_measurement_reflns_used 9455
_cell_measurement_temperature 296.(2)
_cell_measurement_theta_max 26.3257
_cell_measurement_theta_min 2.2250
_cell_volume 1302.01(7)
_computing_cell_refinement 'SAINT V8.40B (Bruker Nano, Inc., 2019)'
_computing_data_collection 'Bruker Instrument Service v2021.1.0.1'
_computing_data_reduction 'SAINT V8.40B (Bruker Nano, Inc., 2019)'
_computing_structure_refinement 'SHELXL-2018/3 (Sheldrick, 2018)'
_computing_structure_solution 'SHELXT 2018/2 (Sheldrick, 2018)'
_diffrn_ambient_temperature 296.(2)
_diffrn_detector_area_resol_mean 7.3910
_diffrn_measured_fraction_theta_full 0.998
_diffrn_measured_fraction_theta_max 0.998
_diffrn_measurement_device_type 'Bruker APEX-II CCD'
_diffrn_measurement_method '\f and \w scans'
_diffrn_radiation_type MoK\a
_diffrn_radiation_wavelength 0.71073
_diffrn_reflns_av_R_equivalents 0.0623
_diffrn_reflns_av_unetI/netI 0.0259
_diffrn_reflns_limit_h_max 9
_diffrn_reflns_limit_h_min -9
_diffrn_reflns_limit_k_max 14
_diffrn_reflns_limit_k_min -14
_diffrn_reflns_limit_l_max 22
_diffrn_reflns_limit_l_min -22
_diffrn_reflns_number 52457
_diffrn_reflns_theta_full 25.24
_diffrn_reflns_theta_max 28.28
_diffrn_reflns_theta_min 2.23
_diffrn_source_current 30.0
_diffrn_source_power 1.50
_diffrn_source_voltage 50
_exptl_absorpt_coefficient_mu 0.100
_exptl_absorpt_correction_T_max 1.00
_exptl_absorpt_correction_T_min 0.91
_exptl_absorpt_correction_type multi-scan
_exptl_absorpt_process_details
;
SADABS-2016/2 - Bruker AXS area detector scaling and absorption correction
;
_exptl_crystal_colour colourless
_exptl_crystal_density_diffrn 1.389
_exptl_crystal_density_method 'not measured'
_exptl_crystal_description plate
_exptl_crystal_F_000 576
_exptl_crystal_size_max 0.120
_exptl_crystal_size_mid 0.100
_exptl_crystal_size_min 0.020
_refine_diff_density_max 0.205
_refine_diff_density_min -0.225
_refine_ls_extinction_coef 0.020(5)
_refine_ls_extinction_method 'SHELXL-2018/3 (Sheldrick 2018)'
_refine_ls_goodness_of_fit_ref 1.001
_refine_ls_hydrogen_treatment mixed
_refine_ls_matrix_type full
_refine_ls_number_parameters 190
_refine_ls_number_reflns 3236
_refine_ls_number_restraints 0
_refine_ls_restrained_S_all 1.001
_refine_ls_R_factor_all 0.1011
_refine_ls_R_factor_gt 0.0501
_refine_ls_shift/su_max 0.000
_refine_ls_shift/su_mean 0.000
_refine_ls_structure_factor_coef Fsqd
_refine_ls_weighting_details 'w=1/[\s^2^(Fo^2^)+(0.1000P)^2^+0.7958P] where P=(Fo^2^+2Fc^2^)/3'
_refine_ls_weighting_scheme calc
_refine_ls_wR_factor_gt 0.1357
_refine_ls_wR_factor_ref 0.2041
_reflns_Friedel_coverage 0.000
_reflns_number_gt 1977
_reflns_number_total 3236
_reflns_threshold_expression 'I > 2\s(I)'
_cod_data_source_file d2ob00660j2.cif
_cod_data_source_block yy069
_cod_depositor_comments
;
The following automatic conversions were performed:

data item '_exptl_absorpt_correction_type' value 'Multi-Scan' was
changed to 'multi-scan' in accordance with the
/home/data/users/saulius/crontab/automatic-downloads/rss-feeds/RSC/lib/dictionaries/cif_core.dic
dictionary named 'cif_core.dic' version 2.4.2 last updated on
2011-04-26.

Automatic conversion script
Id: cif_fix_values 7556 2019-12-06 15:28:31Z antanas 
;
_cod_database_code 7158707

loop_
_space_group_symop_operation_xyz
'x, y, z'
'-x, y+1/2, -z+1/2'
'-x, -y, -z'
'x, -y-1/2, z-1/2'

loop_
_atom_site_type_symbol
_atom_site_label
_atom_site_fract_x
_atom_site_fract_y
_atom_site_fract_z
_atom_site_U_iso_or_equiv
_atom_site_adp_type
_atom_site_calc_flag
_atom_site_refinement_flags_adp
_atom_site_refinement_flags_occupancy
_atom_site_refinement_flags_posn
_atom_site_occupancy
_atom_site_disorder_assembly
_atom_site_disorder_group
C C1 0.8467(3) 0.5961(2) 0.40122(14) 0.0479(6) Uani d . . . 1 . .
H H1A 0.865886 0.596232 0.458923 0.057 Uiso calc U . R 1 . .
H H1B 0.939257 0.650396 0.379922 0.057 Uiso calc U . R 1 . .
C C2 0.8741(3) 0.4668(2) 0.36968(14) 0.0474(6) Uani d . . . 1 . .
C C3 0.9055(3) 0.45549(19) 0.28404(13) 0.0398(5) Uani d . . . 1 . .
C C4 0.8120(3) 0.36444(19) 0.23837(14) 0.0436(5) Uani d . . . 1 . .
H H4 0.76484 0.296124 0.263481 0.052 Uiso calc U . R 1 . .
C C5 0.7893(3) 0.3749(2) 0.15680(14) 0.0464(6) Uani d . . . 1 . .
H H5 0.728216 0.313578 0.126765 0.056 Uiso calc U . R 1 . .
C C6 0.8584(3) 0.4783(2) 0.11930(14) 0.0440(5) Uani d . . . 1 . .
C C7 0.9803(3) 0.5564(2) 0.16213(14) 0.0448(5) Uani d . . . 1 . .
H H7 1.04868 0.614783 0.135863 0.054 Uiso calc U . R 1 . .
C C8 0.9990(3) 0.5466(2) 0.24374(14) 0.0412(5) Uani d . . . 1 . .
H H8 1.075483 0.601778 0.272741 0.049 Uiso calc U . R 1 . .
C C9 0.7742(4) 0.6245(2) 0.01650(15) 0.0562(6) Uani d . . . 1 . .
H H9A 0.773534 0.627733 -0.041254 0.067 Uiso calc U . R 1 . .
H H9B 0.881921 0.671106 0.037787 0.067 Uiso calc U . R 1 . .
C C10 0.5944(4) 0.6843(3) 0.04313(15) 0.0563(7) Uani d . . . 1 . .
H H10A 0.586523 0.766859 0.021976 0.068 Uiso calc U . R 1 . .
H H10B 0.486721 0.639046 0.02036 0.068 Uiso calc U . R 1 . .
C C11 0.5825(3) 0.6898(2) 0.13240(14) 0.0442(5) Uani d . . . 1 . .
C C12 0.4887(3) 0.5983(2) 0.17131(14) 0.0445(5) Uani d . . . 1 . .
H H12 0.411112 0.544468 0.141619 0.053 Uiso calc U . R 1 . .
C C13 0.5081(3) 0.5854(2) 0.25326(14) 0.0436(5) Uani d . . . 1 . .
H H13 0.444517 0.523431 0.278412 0.052 Uiso calc U . R 1 . .
C C14 0.6225(3) 0.6652(2) 0.29737(13) 0.0395(5) Uani d . . . 1 . .
C C15 0.6998(3) 0.7655(2) 0.26124(14) 0.0433(5) Uani d . . . 1 . .
H H15 0.764698 0.824567 0.291836 0.052 Uiso calc U . R 1 . .
C C16 0.6796(3) 0.7770(2) 0.17922(14) 0.0448(5) Uani d . . . 1 . .
H H16 0.731907 0.844293 0.154845 0.054 Uiso calc U . R 1 . .
O O1 0.6585(2) 0.64039(16) 0.37841(9) 0.0495(4) Uani d . . . 1 . .
O O2 0.8505(3) 0.37842(17) 0.41238(11) 0.0646(6) Uani d . . . 1 . .
O O3 0.7956(3) 0.49847(16) 0.04196(10) 0.0569(5) Uani d . . . 1 . .
O O4 0.7147(4) 0.4378(3) 0.56735(15) 0.0841(7) Uani d . . . 1 . .
H H41 0.737(7) 0.410(4) 0.515(3) 0.133(17) Uiso d . . . 1 . .
H H42 0.570(10) 0.423(6) 0.568(3) 0.18(2) Uiso d . . . 1 . .

loop_
_atom_site_aniso_label
_atom_site_aniso_U_11
_atom_site_aniso_U_22
_atom_site_aniso_U_33
_atom_site_aniso_U_12
_atom_site_aniso_U_13
_atom_site_aniso_U_23
C1 0.0501(13) 0.0530(13) 0.0403(12) 0.0048(10) -0.0001(10) -0.0025(10)
C2 0.0452(12) 0.0516(13) 0.0455(13) 0.0044(10) 0.0038(10) 0.0048(10)
C3 0.0369(10) 0.0377(10) 0.0447(12) 0.0061(8) 0.0032(9) 0.0009(9)
C4 0.0453(12) 0.0333(10) 0.0526(13) 0.0032(9) 0.0074(10) 0.0025(9)
C5 0.0494(13) 0.0372(11) 0.0526(14) -0.0012(9) 0.0039(10) -0.0076(10)
C6 0.0461(12) 0.0443(12) 0.0420(12) 0.0042(9) 0.0065(9) -0.0031(9)
C7 0.0407(11) 0.0444(12) 0.0501(13) -0.0018(9) 0.0096(9) 0.0020(10)
C8 0.0354(10) 0.0406(11) 0.0477(12) 0.0006(8) 0.0031(9) -0.0037(9)
C9 0.0686(16) 0.0599(15) 0.0404(13) -0.0017(12) 0.0053(11) 0.0059(11)
C10 0.0581(15) 0.0619(16) 0.0481(14) -0.0005(12) -0.0043(11) 0.0103(12)
C11 0.0410(11) 0.0451(12) 0.0464(12) 0.0042(9) 0.0009(9) 0.0051(10)
C12 0.0364(11) 0.0453(12) 0.0515(13) -0.0026(9) 0.0007(9) -0.0028(10)
C13 0.0386(11) 0.0406(11) 0.0526(13) -0.0016(9) 0.0112(9) 0.0034(10)
C14 0.0374(10) 0.0416(11) 0.0401(11) 0.0057(8) 0.0078(8) -0.0004(9)
C15 0.0414(11) 0.0361(11) 0.0524(13) 0.0012(9) 0.0039(9) -0.0029(9)
C16 0.0435(12) 0.0370(11) 0.0542(14) -0.0004(9) 0.0070(10) 0.0068(10)
O1 0.0486(9) 0.0591(10) 0.0415(9) 0.0071(7) 0.0092(7) -0.0008(7)
O2 0.0862(14) 0.0548(11) 0.0540(11) 0.0032(10) 0.0139(9) 0.0115(9)
O3 0.0733(12) 0.0558(11) 0.0412(9) -0.0027(8) 0.0000(8) -0.0036(7)
O4 0.0773(16) 0.110(2) 0.0662(15) -0.0200(13) 0.0182(12) -0.0124(13)

loop_
_atom_type_symbol
_atom_type_description
_atom_type_scat_dispersion_real
_atom_type_scat_dispersion_imag
_atom_type_scat_source
C C 0.0033 0.0016 'International Tables Vol C Tables 4.2.6.8 and 6.1.1.4'
H H 0.0000 0.0000 'International Tables Vol C Tables 4.2.6.8 and 6.1.1.4'
O O 0.0106 0.0060 'International Tables Vol C Tables 4.2.6.8 and 6.1.1.4'

loop_
_geom_angle_atom_site_label_1
_geom_angle_atom_site_label_2
_geom_angle_atom_site_label_3
_geom_angle_site_symmetry_1
_geom_angle_site_symmetry_3
_geom_angle
_geom_angle_publ_flag
O1 C1 C2 . . 110.60(19) ?
O2 C2 C3 . . 122.8(2) ?
O2 C2 C1 . . 120.3(2) ?
C3 C2 C1 . . 116.5(2) ?
C8 C3 C4 . . 117.8(2) ?
C8 C3 C2 . . 121.3(2) ?
C4 C3 C2 . . 119.9(2) ?
C5 C4 C3 . . 120.7(2) ?
C4 C5 C6 . . 119.5(2) ?
O3 C6 C7 . . 123.5(2) ?
O3 C6 C5 . . 117.1(2) ?
C7 C6 C5 . . 119.3(2) ?
C8 C7 C6 . . 119.3(2) ?
C7 C8 C3 . . 121.3(2) ?
O3 C9 C10 . . 113.3(2) ?
C11 C10 C9 . . 114.0(2) ?
C12 C11 C16 . . 117.6(2) ?
C12 C11 C10 . . 119.8(2) ?
C16 C11 C10 . . 122.2(2) ?
C13 C12 C11 . . 121.4(2) ?
C14 C13 C12 . . 119.4(2) ?
C13 C14 C15 . . 120.2(2) ?
C13 C14 O1 . . 118.0(2) ?
C15 C14 O1 . . 121.8(2) ?
C16 C15 C14 . . 119.3(2) ?
C15 C16 C11 . . 121.2(2) ?
C14 O1 C1 . . 115.68(16) ?
C6 O3 C9 . . 117.20(18) ?

loop_
_geom_bond_atom_site_label_1
_geom_bond_atom_site_label_2
_geom_bond_site_symmetry_2
_geom_bond_distance
_geom_bond_publ_flag
C1 O1 . 1.452(3) ?
C1 C2 . 1.526(3) ?
C2 O2 . 1.220(3) ?
C2 C3 . 1.474(3) ?
C3 C8 . 1.394(3) ?
C3 C4 . 1.399(3) ?
C4 C5 . 1.374(3) ?
C5 C6 . 1.397(3) ?
C6 O3 . 1.365(3) ?
C6 C7 . 1.385(3) ?
C7 C8 . 1.373(3) ?
C9 O3 . 1.447(3) ?
C9 C10 . 1.527(4) ?
C10 C11 . 1.507(3) ?
C11 C12 . 1.387(3) ?
C11 C16 . 1.392(3) ?
C12 C13 . 1.382(3) ?
C13 C14 . 1.377(3) ?
C14 C15 . 1.382(3) ?
C14 O1 . 1.396(3) ?
C15 C16 . 1.382(3) ?
